data_4078318
loop_
_publ_author_name
'Zhu, Bolin'
'Chen, Yunfei'
'Shi, Wei'
'Li, Yuan'
'Hao, Xiaoting'

_publ_section_title
;
 Reactions of Doubly SiMe2-Bridged Bis(cyclopentadienyl) Complexes of
 Molybdenum and Iron Carbonyls: Competitive Ring-to-Metal Migrations of
 Hydrogen and SiMe2
;
_journal_issue 10
_journal_name_full Organometallics
_journal_page_first 4046
_journal_paper_doi 10.1021/om300305g
_journal_volume 31
_journal_year 2012
_chemical_formula_sum 'C26 H34 Fe2 O4 Si2'
_chemical_formula_weight 578.41
_chemical_name_systematic
; 
 ? 
;
_space_group_IT_number 2
_symmetry_cell_setting triclinic
_symmetry_space_group_name_Hall '-P 1'
_symmetry_space_group_name_H-M 'P -1'
_atom_sites_solution_hydrogens geom
_atom_sites_solution_primary direct
_atom_sites_solution_secondary difmap
_audit_creation_method SHELXL-97
_cell_angle_alpha 72.644(4)
_cell_angle_beta 70.492(4)
_cell_angle_gamma 61.016(4)
_cell_formula_units_Z 2
_cell_length_a 10.736(3)
_cell_length_b 11.049(3)
_cell_length_c 14.441(4)
_cell_measurement_reflns_used 4105
_cell_measurement_temperature 296(2)
_cell_measurement_theta_max 0.00
_cell_measurement_theta_min 0.00
_cell_volume 1393.0(7)
_computing_cell_refinement 'Bruker SMART'
_computing_data_collection 'Bruker SMART'
_computing_data_reduction 'Bruker SAINT'
_computing_molecular_graphics 'Bruker SHELXTL'
_computing_publication_material 'Bruker SHELXTL'
_computing_structure_refinement 'SHELXL-97 (Sheldrick, 1997)'
_computing_structure_solution 'SHELXS-97 (Sheldrick, 1990)'
_diffrn_ambient_temperature 296(2)
_diffrn_measured_fraction_theta_full 0.988
_diffrn_measured_fraction_theta_max 0.988
_diffrn_measurement_device_type 'CCD area detector'
_diffrn_measurement_method 'phi and omega scans'
_diffrn_radiation_monochromator graphite
_diffrn_radiation_source 'fine-focus sealed tube'
_diffrn_radiation_type MoK\a
_diffrn_radiation_wavelength 0.71073
_diffrn_reflns_av_R_equivalents 0.0116
_diffrn_reflns_av_sigmaI/netI 0.0222
_diffrn_reflns_limit_h_max 12
_diffrn_reflns_limit_h_min -12
_diffrn_reflns_limit_k_max 13
_diffrn_reflns_limit_k_min -13
_diffrn_reflns_limit_l_max 16
_diffrn_reflns_limit_l_min -17
_diffrn_reflns_number 7159
_diffrn_reflns_theta_full 25.01
_diffrn_reflns_theta_max 25.01
_diffrn_reflns_theta_min 1.52
_exptl_absorpt_coefficient_mu 1.156
_exptl_absorpt_correction_T_max 0.8277
_exptl_absorpt_correction_T_min 0.7851
_exptl_absorpt_correction_type multi-scan
_exptl_absorpt_process_details sadabs
_exptl_crystal_colour brown
_exptl_crystal_density_diffrn 1.379
_exptl_crystal_density_meas ?
_exptl_crystal_density_method 'not measured'
_exptl_crystal_description block
_exptl_crystal_F_000 604
_exptl_crystal_size_max 0.22
_exptl_crystal_size_mid 0.18
_exptl_crystal_size_min 0.17
_refine_diff_density_max 0.248
_refine_diff_density_min -0.282
_refine_diff_density_rms 0.048
_refine_ls_extinction_method none
_refine_ls_goodness_of_fit_ref 1.031
_refine_ls_hydrogen_treatment constr
_refine_ls_matrix_type full
_refine_ls_number_parameters 317
_refine_ls_number_reflns 4861
_refine_ls_number_restraints 0
_refine_ls_restrained_S_all 1.031
_refine_ls_R_factor_all 0.0337
_refine_ls_R_factor_gt 0.0280
_refine_ls_shift/su_max 0.001
_refine_ls_shift/su_mean 0.000
_refine_ls_structure_factor_coef Fsqd
_refine_ls_weighting_details 'calc w=1/[\s^2^(Fo^2^)+(0.0368P)^2^+0.5452P] where P=(Fo^2^+2Fc^2^)/3'
_refine_ls_weighting_scheme calc
_refine_ls_wR_factor_gt 0.0705
_refine_ls_wR_factor_ref 0.0743
_reflns_number_gt 4210
_reflns_number_total 4861
_reflns_threshold_expression >2sigma(I)
_cod_data_source_file om300305g_si_004.cif
_cod_data_source_block 120305c
_cod_depositor_comments
;
The following automatic conversions were performed:

'_symmetry_cell_setting' value 'Triclinic' changed to 'triclinic'
according to /home/saulius/struct/CIF-dictionaries/cif_core.dic
dictionary named 'cif_core.dic' version 2.4.1 from 2010-06-29.

Automatic conversion script
Id: cif_fix_values 1715 2011-07-08 13:25:40Z adriana 

The following automatic conversions were performed:

'_exptl_crystal_density_meas' value 'none' was changed to '?' - the
value is perceived as not measured.

Automatic conversion script
Id: cif_fix_values 3008 2015-01-20 13:52:24Z robertas 
;
_cod_original_cell_volume 1393.1(7)
_cod_original_sg_symbol_H-M P-1
_cod_database_code 4078318

loop_
_symmetry_equiv_pos_as_xyz
'x, y, z'
'-x, -y, -z'

loop_
_atom_site_label
_atom_site_type_symbol
_atom_site_fract_x
_atom_site_fract_y
_atom_site_fract_z
_atom_site_U_iso_or_equiv
_atom_site_adp_type
_atom_site_occupancy
_atom_site_symmetry_multiplicity
_atom_site_calc_flag
_atom_site_refinement_flags
Fe1 Fe 0.62742(3) 0.34302(3) 0.30601(2) 0.03280(9) Uani 1 1 d .
Fe2 Fe 0.93533(3) 0.22920(3) 0.25037(2) 0.03427(9) Uani 1 1 d .
Si1 Si 0.78182(6) 0.00609(6) 0.28040(5) 0.04051(15) Uani 1 1 d .
Si2 Si 0.77942(6) 0.27241(7) 0.06957(4) 0.04156(15) Uani 1 1 d .
O1 O 0.6104(2) 0.6189(2) 0.2862(2) 0.0905(7) Uani 1 1 d .
O2 O 0.6329(3) 0.2763(3) 0.51483(15) 0.1013(8) Uani 1 1 d .
O3 O 0.9278(2) 0.5065(2) 0.1856(2) 0.0978(8) Uani 1 1 d .
O4 O 0.9545(3) 0.2048(3) 0.45085(18) 0.1109(10) Uani 1 1 d .
C1 C 0.6228(2) 0.1794(2) 0.26435(16) 0.0353(4) Uani 1 1 d .
C2 C 0.6234(2) 0.2894(2) 0.17916(15) 0.0357(5) Uani 1 1 d .
C3 C 0.4942(2) 0.4123(2) 0.20445(16) 0.0379(5) Uani 1 1 d .
H3 H 0.4662 0.5039 0.1610 0.045 Uiso 1 1 calc R
C4 C 0.4132(2) 0.3847(2) 0.30202(16) 0.0367(5) Uani 1 1 d .
C5 C 0.4933(2) 0.2403(2) 0.33726(17) 0.0378(5) Uani 1 1 d .
H5 H 0.4642 0.1899 0.4028 0.045 Uiso 1 1 calc R
C6 C 0.2648(2) 0.4825(2) 0.35488(18) 0.0456(5) Uani 1 1 d .
C7 C 0.2398(3) 0.6351(2) 0.3195(2) 0.0651(7) Uani 1 1 d .
H7A H 0.3139 0.6483 0.3328 0.098 Uiso 1 1 calc R
H7B H 0.1453 0.6943 0.3542 0.098 Uiso 1 1 calc R
H7C H 0.2445 0.6589 0.2492 0.098 Uiso 1 1 calc R
C8 C 0.1496(3) 0.4609(4) 0.3313(3) 0.0967(13) Uani 1 1 d .
H8A H 0.1616 0.4770 0.2604 0.145 Uiso 1 1 calc R
H8B H 0.0539 0.5255 0.3605 0.145 Uiso 1 1 calc R
H8C H 0.1606 0.3665 0.3581 0.145 Uiso 1 1 calc R
C9 C 0.2516(4) 0.4512(3) 0.4675(2) 0.0807(10) Uani 1 1 d .
H9A H 0.2632 0.3564 0.4926 0.121 Uiso 1 1 calc R
H9B H 0.1571 0.5145 0.4993 0.121 Uiso 1 1 calc R
H9C H 0.3262 0.4631 0.4813 0.121 Uiso 1 1 calc R
C10 C 0.7778(3) -0.0664(3) 0.4147(2) 0.0667(8) Uani 1 1 d .
H10A H 0.8579 -0.1576 0.4214 0.100 Uiso 1 1 calc R
H10B H 0.6873 -0.0739 0.4470 0.100 Uiso 1 1 calc R
H10C H 0.7863 -0.0051 0.4451 0.100 Uiso 1 1 calc R
C11 C 0.7914(3) -0.1239(3) 0.2174(3) 0.0742(9) Uani 1 1 d .
H11A H 0.7841 -0.0830 0.1496 0.111 Uiso 1 1 calc R
H11B H 0.7123 -0.1501 0.2516 0.111 Uiso 1 1 calc R
H11C H 0.8828 -0.2057 0.2185 0.111 Uiso 1 1 calc R
C12 C 0.9366(2) 0.0557(2) 0.21771(16) 0.0348(4) Uani 1 1 d .
C13 C 0.9377(2) 0.1609(2) 0.12942(15) 0.0367(5) Uani 1 1 d .
C14 C 1.0692(2) 0.1757(2) 0.11121(16) 0.0409(5) Uani 1 1 d .
H14 H 1.0995 0.2399 0.0558 0.049 Uiso 1 1 calc R
C15 C 1.1490(2) 0.0862(2) 0.18541(16) 0.0372(5) Uani 1 1 d .
C16 C 1.0657(2) 0.0129(2) 0.24995(16) 0.0366(5) Uani 1 1 d .
H16 H 1.0928 -0.0568 0.3090 0.044 Uiso 1 1 calc R
C17 C 1.3002(2) 0.0602(2) 0.18865(18) 0.0434(5) Uani 1 1 d .
C18 C 1.3329(3) 0.1867(3) 0.1329(2) 0.0643(7) Uani 1 1 d .
H18A H 1.3298 0.2034 0.0643 0.096 Uiso 1 1 calc R
H18B H 1.4282 0.1681 0.1368 0.096 Uiso 1 1 calc R
H18C H 1.2610 0.2679 0.1626 0.096 Uiso 1 1 calc R
C19 C 1.4098(3) -0.0669(3) 0.1365(2) 0.0629(7) Uani 1 1 d .
H19A H 1.3917 -0.1474 0.1723 0.094 Uiso 1 1 calc R
H19B H 1.5075 -0.0856 0.1351 0.094 Uiso 1 1 calc R
H19C H 1.3987 -0.0471 0.0696 0.094 Uiso 1 1 calc R
C20 C 1.3162(3) 0.0268(3) 0.2956(2) 0.0699(8) Uani 1 1 d .
H20A H 1.2468 0.1054 0.3288 0.105 Uiso 1 1 calc R
H20B H 1.4135 0.0082 0.2953 0.105 Uiso 1 1 calc R
H20C H 1.2984 -0.0542 0.3300 0.105 Uiso 1 1 calc R
C21 C 0.7767(3) 0.1840(3) -0.0210(2) 0.0735(9) Uani 1 1 d .
H21A H 0.7754 0.0951 0.0123 0.110 Uiso 1 1 calc R
H21B H 0.8623 0.1694 -0.0743 0.110 Uiso 1 1 calc R
H21C H 0.6910 0.2418 -0.0475 0.110 Uiso 1 1 calc R
C22 C 0.7754(3) 0.4469(3) 0.0067(2) 0.0688(8) Uani 1 1 d .
H22A H 0.6931 0.5000 -0.0237 0.103 Uiso 1 1 calc R
H22B H 0.8639 0.4349 -0.0435 0.103 Uiso 1 1 calc R
H22C H 0.7672 0.4960 0.0548 0.103 Uiso 1 1 calc R
C23 C 0.6229(3) 0.5076(2) 0.2927(2) 0.0526(6) Uani 1 1 d .
C24 C 0.6376(3) 0.3010(3) 0.4307(2) 0.0586(7) Uani 1 1 d .
C25 C 0.9250(3) 0.3989(3) 0.2134(2) 0.0572(7) Uani 1 1 d .
C26 C 0.9414(3) 0.2168(3) 0.3723(2) 0.0627(7) Uani 1 1 d .

loop_
_atom_site_aniso_label
_atom_site_aniso_U_11
_atom_site_aniso_U_22
_atom_site_aniso_U_33
_atom_site_aniso_U_23
_atom_site_aniso_U_13
_atom_site_aniso_U_12
Fe1 0.03296(16) 0.03097(16) 0.03373(17) -0.00725(12) -0.00425(12) -0.01417(13)
Fe2 0.03103(16) 0.03093(16) 0.04189(18) -0.00837(13) -0.00901(13) -0.01225(13)
Si1 0.0333(3) 0.0275(3) 0.0606(4) -0.0078(3) -0.0097(3) -0.0132(2)
Si2 0.0353(3) 0.0512(4) 0.0316(3) -0.0085(3) -0.0080(2) -0.0123(3)
O1 0.0708(14) 0.0453(11) 0.158(2) -0.0284(13) -0.0136(14) -0.0278(10)
O2 0.124(2) 0.163(2) 0.0405(12) -0.0079(13) -0.0183(12) -0.0847(19)
O3 0.0753(14) 0.0467(12) 0.164(2) -0.0199(13) 0.0024(15) -0.0379(11)
O4 0.0882(17) 0.148(2) 0.0801(16) -0.0627(16) -0.0426(13) 0.0016(16)
C1 0.0307(10) 0.0302(10) 0.0482(12) -0.0115(9) -0.0074(9) -0.0135(8)
C2 0.0325(10) 0.0386(11) 0.0371(11) -0.0108(9) -0.0097(9) -0.0122(9)
C3 0.0329(11) 0.0361(11) 0.0406(12) -0.0057(9) -0.0107(9) -0.0105(9)
C4 0.0305(10) 0.0335(11) 0.0444(12) -0.0080(9) -0.0051(9) -0.0138(9)
C5 0.0315(10) 0.0340(11) 0.0464(12) -0.0057(9) -0.0037(9) -0.0169(9)
C6 0.0338(11) 0.0378(12) 0.0550(14) -0.0145(10) 0.0020(10) -0.0115(10)
C7 0.0527(15) 0.0393(13) 0.0730(18) -0.0119(13) 0.0025(13) -0.0059(12)
C8 0.0328(14) 0.108(3) 0.159(4) -0.078(3) 0.0043(18) -0.0225(16)
C9 0.076(2) 0.0589(17) 0.0592(18) -0.0133(14) 0.0168(15) -0.0109(15)
C10 0.0583(16) 0.0509(15) 0.0738(19) 0.0157(14) -0.0140(14) -0.0257(13)
C11 0.0550(16) 0.0456(15) 0.133(3) -0.0358(17) -0.0218(17) -0.0182(13)
C12 0.0318(10) 0.0298(10) 0.0432(12) -0.0130(9) -0.0066(9) -0.0108(8)
C13 0.0324(10) 0.0395(11) 0.0355(11) -0.0114(9) -0.0045(8) -0.0125(9)
C14 0.0346(11) 0.0437(12) 0.0387(12) -0.0058(10) -0.0036(9) -0.0161(10)
C15 0.0292(10) 0.0351(11) 0.0447(12) -0.0104(9) -0.0058(9) -0.0113(9)
C16 0.0331(11) 0.0295(10) 0.0448(12) -0.0063(9) -0.0106(9) -0.0103(9)
C17 0.0304(11) 0.0458(12) 0.0540(14) -0.0090(11) -0.0089(10) -0.0164(10)
C18 0.0487(15) 0.0589(16) 0.091(2) -0.0090(15) -0.0141(14) -0.0308(13)
C19 0.0332(12) 0.0591(16) 0.095(2) -0.0256(15) -0.0114(13) -0.0132(12)
C20 0.0532(16) 0.096(2) 0.0704(19) -0.0085(16) -0.0269(14) -0.0340(16)
C21 0.0660(18) 0.097(2) 0.0561(17) -0.0343(16) -0.0205(14) -0.0179(16)
C22 0.0625(17) 0.0716(18) 0.0521(16) 0.0159(14) -0.0149(13) -0.0268(15)
C23 0.0410(13) 0.0419(14) 0.0750(18) -0.0163(12) -0.0067(12) -0.0184(11)
C24 0.0640(17) 0.0763(18) 0.0455(15) -0.0112(13) -0.0084(12) -0.0396(15)
C25 0.0375(13) 0.0431(14) 0.089(2) -0.0199(13) -0.0030(12) -0.0180(11)
C26 0.0495(15) 0.0666(17) 0.0669(18) -0.0345(14) -0.0209(13) -0.0029(13)

loop_
_atom_type_symbol
_atom_type_description
_atom_type_scat_dispersion_real
_atom_type_scat_dispersion_imag
_atom_type_scat_source
C C 0.0033 0.0016 'International Tables Vol C Tables 4.2.6.8 and 6.1.1.4'
H H 0.0000 0.0000 'International Tables Vol C Tables 4.2.6.8 and 6.1.1.4'
O O 0.0106 0.0060 'International Tables Vol C Tables 4.2.6.8 and 6.1.1.4'
Si Si 0.0817 0.0704 'International Tables Vol C Tables 4.2.6.8 and 6.1.1.4'
Fe Fe 0.3463 0.8444 'International Tables Vol C Tables 4.2.6.8 and 6.1.1.4'

loop_
_geom_angle_atom_site_label_1
_geom_angle_atom_site_label_2
_geom_angle_atom_site_label_3
_geom_angle
C24 Fe1 C23 92.24(13)
C24 Fe1 C1 110.37(11)
C23 Fe1 C1 157.35(11)
C24 Fe1 C5 91.18(11)
C23 Fe1 C5 142.90(10)
C1 Fe1 C5 39.74(8)
C24 Fe1 C2 150.67(11)
C23 Fe1 C2 117.06(11)
C1 Fe1 C2 40.37(8)
C5 Fe1 C2 66.54(8)
C24 Fe1 C3 146.92(11)
C23 Fe1 C3 94.03(10)
C1 Fe1 C3 66.43(8)
C5 Fe1 C3 65.05(9)
C2 Fe1 C3 39.54(8)
C24 Fe1 C4 108.08(11)
C23 Fe1 C4 105.36(10)
C1 Fe1 C4 67.21(8)
C5 Fe1 C4 39.25(8)
C2 Fe1 C4 67.08(8)
C3 Fe1 C4 39.11(8)
C24 Fe1 Fe2 89.05(9)
C23 Fe1 Fe2 88.98(8)
C1 Fe1 Fe2 92.56(6)
C5 Fe1 Fe2 128.02(6)
C2 Fe1 Fe2 90.30(6)
C3 Fe1 Fe2 123.48(6)
C4 Fe1 Fe2 156.83(6)
C26 Fe2 C25 93.89(14)
C26 Fe2 C13 156.58(12)
C25 Fe2 C13 109.50(12)
C26 Fe2 C12 116.21(12)
C25 Fe2 C12 149.85(12)
C13 Fe2 C12 40.47(8)
C26 Fe2 C14 142.40(11)
C25 Fe2 C14 91.10(11)
C13 Fe2 C14 39.86(8)
C12 Fe2 C14 66.49(9)
C26 Fe2 C16 93.01(10)
C25 Fe2 C16 147.60(10)
C13 Fe2 C16 66.69(8)
C12 Fe2 C16 39.56(8)
C14 Fe2 C16 65.07(9)
C26 Fe2 C15 104.76(10)
C25 Fe2 C15 108.66(10)
C13 Fe2 C15 67.34(8)
C12 Fe2 C15 66.99(8)
C14 Fe2 C15 39.16(8)
C16 Fe2 C15 39.13(8)
C26 Fe2 Fe1 90.16(9)
C25 Fe2 Fe1 89.60(8)
C13 Fe2 Fe1 91.11(6)
C12 Fe2 Fe1 88.71(6)
C14 Fe2 Fe1 127.17(6)
C16 Fe2 Fe1 122.01(6)
C15 Fe2 Fe1 155.18(6)
C10 Si1 C12 112.07(11)
C10 Si1 C1 110.75(11)
C12 Si1 C1 100.91(9)
C10 Si1 C11 109.60(15)
C12 Si1 C11 110.57(12)
C1 Si1 C11 112.75(11)
C22 Si2 C2 110.87(12)
C22 Si2 C13 112.38(12)
C2 Si2 C13 101.25(10)
C22 Si2 C21 109.60(15)
C2 Si2 C21 110.83(12)
C13 Si2 C21 111.71(11)
C5 C1 C2 106.73(17)
C5 C1 Si1 127.97(17)
C2 C1 Si1 124.20(15)
C5 C1 Fe1 70.32(11)
C2 C1 Fe1 70.23(11)
Si1 C1 Fe1 115.21(10)
C3 C2 C1 106.44(18)
C3 C2 Si2 128.60(16)
C1 C2 Si2 124.35(15)
C3 C2 Fe1 70.39(12)
C1 C2 Fe1 69.40(11)
Si2 C2 Fe1 118.09(10)
C4 C3 C2 110.74(18)
C4 C3 Fe1 71.33(12)
C2 C3 Fe1 70.07(11)
C4 C3 H3 124.6
C2 C3 H3 124.6
Fe1 C3 H3 124.6
C3 C4 C5 105.56(18)
C3 C4 C6 127.93(19)
C5 C4 C6 126.24(19)
C3 C4 Fe1 69.56(11)
C5 C4 Fe1 69.10(11)
C6 C4 Fe1 130.20(15)
C4 C5 C1 110.52(19)
C4 C5 Fe1 71.65(12)
C1 C5 Fe1 69.93(11)
C4 C5 H5 124.7
C1 C5 H5 124.7
Fe1 C5 H5 124.7
C4 C6 C7 111.36(19)
C4 C6 C8 107.4(2)
C7 C6 C8 109.4(2)
C4 C6 C9 111.0(2)
C7 C6 C9 107.5(2)
C8 C6 C9 110.3(3)
C6 C7 H7A 109.5
C6 C7 H7B 109.5
H7A C7 H7B 109.5
C6 C7 H7C 109.5
H7A C7 H7C 109.5
H7B C7 H7C 109.5
C6 C8 H8A 109.5
C6 C8 H8B 109.5
H8A C8 H8B 109.5
C6 C8 H8C 109.5
H8A C8 H8C 109.5
H8B C8 H8C 109.5
C6 C9 H9A 109.5
C6 C9 H9B 109.5
H9A C9 H9B 109.5
C6 C9 H9C 109.5
H9A C9 H9C 109.5
H9B C9 H9C 109.5
Si1 C10 H10A 109.5
Si1 C10 H10B 109.5
H10A C10 H10B 109.5
Si1 C10 H10C 109.5
H10A C10 H10C 109.5
H10B C10 H10C 109.5
Si1 C11 H11A 109.5
Si1 C11 H11B 109.5
H11A C11 H11B 109.5
Si1 C11 H11C 109.5
H11A C11 H11C 109.5
H11B C11 H11C 109.5
C16 C12 C13 106.78(18)
C16 C12 Si1 128.60(16)
C13 C12 Si1 124.30(15)
C16 C12 Fe2 70.44(11)
C13 C12 Fe2 69.30(11)
Si1 C12 Fe2 120.22(10)
C14 C13 C12 106.40(18)
C14 C13 Si2 128.63(17)
C12 C13 Si2 124.15(15)
C14 C13 Fe2 70.56(12)
C12 C13 Fe2 70.23(11)
Si2 C13 Fe2 116.09(10)
C15 C14 C13 110.70(19)
C15 C14 Fe2 71.88(12)
C13 C14 Fe2 69.59(12)
C15 C14 H14 124.6
C13 C14 H14 124.6
Fe2 C14 H14 124.6
C14 C15 C16 105.47(18)
C14 C15 C17 127.5(2)
C16 C15 C17 126.60(19)
C14 C15 Fe2 68.96(12)
C16 C15 Fe2 69.19(11)
C17 C15 Fe2 131.58(15)
C15 C16 C12 110.64(18)
C15 C16 Fe2 71.68(11)
C12 C16 Fe2 70.00(11)
C15 C16 H16 124.7
C12 C16 H16 124.7
Fe2 C16 H16 124.7
C15 C17 C20 111.38(19)
C15 C17 C18 111.11(19)
C20 C17 C18 109.5(2)
C15 C17 C19 106.57(18)
C20 C17 C19 109.2(2)
C18 C17 C19 109.0(2)
C17 C18 H18A 109.5
C17 C18 H18B 109.5
H18A C18 H18B 109.5
C17 C18 H18C 109.5
H18A C18 H18C 109.5
H18B C18 H18C 109.5
C17 C19 H19A 109.5
C17 C19 H19B 109.5
H19A C19 H19B 109.5
C17 C19 H19C 109.5
H19A C19 H19C 109.5
H19B C19 H19C 109.5
C17 C20 H20A 109.5
C17 C20 H20B 109.5
H20A C20 H20B 109.5
C17 C20 H20C 109.5
H20A C20 H20C 109.5
H20B C20 H20C 109.5
Si2 C21 H21A 109.5
Si2 C21 H21B 109.5
H21A C21 H21B 109.5
Si2 C21 H21C 109.5
H21A C21 H21C 109.5
H21B C21 H21C 109.5
Si2 C22 H22A 109.5
Si2 C22 H22B 109.5
H22A C22 H22B 109.5
Si2 C22 H22C 109.5
H22A C22 H22C 109.5
H22B C22 H22C 109.5
O1 C23 Fe1 175.6(2)
O2 C24 Fe1 174.8(3)
O3 C25 Fe2 175.4(2)
O4 C26 Fe2 175.9(3)

loop_
_geom_bond_atom_site_label_1
_geom_bond_atom_site_label_2
_geom_bond_distance
Fe1 C24 1.747(3)
Fe1 C23 1.750(2)
Fe1 C1 2.094(2)
Fe1 C5 2.100(2)
Fe1 C2 2.106(2)
Fe1 C3 2.110(2)
Fe1 C4 2.133(2)
Fe1 Fe2 2.8205(9)
Fe2 C26 1.745(3)
Fe2 C25 1.747(3)
Fe2 C13 2.087(2)
Fe2 C12 2.100(2)
Fe2 C14 2.100(2)
Fe2 C16 2.106(2)
Fe2 C15 2.138(2)
Si1 C10 1.859(3)
Si1 C12 1.861(2)
Si1 C1 1.862(2)
Si1 C11 1.864(3)
Si2 C22 1.856(3)
Si2 C2 1.857(2)
Si2 C13 1.863(2)
Si2 C21 1.866(3)
O1 C23 1.148(3)
O2 C24 1.153(3)
O3 C25 1.148(3)
O4 C26 1.151(3)
C1 C5 1.426(3)
C1 C2 1.449(3)
C2 C3 1.426(3)
C3 C4 1.420(3)
C3 H3 0.9800
C4 C5 1.422(3)
C4 C6 1.517(3)
C5 H5 0.9800
C6 C7 1.521(3)
C6 C8 1.523(4)
C6 C9 1.531(4)
C7 H7A 0.9600
C7 H7B 0.9600
C7 H7C 0.9600
C8 H8A 0.9600
C8 H8B 0.9600
C8 H8C 0.9600
C9 H9A 0.9600
C9 H9B 0.9600
C9 H9C 0.9600
C10 H10A 0.9600
C10 H10B 0.9600
C10 H10C 0.9600
C11 H11A 0.9600
C11 H11B 0.9600
C11 H11C 0.9600
C12 C16 1.423(3)
C12 C13 1.448(3)
C13 C14 1.427(3)
C14 C15 1.421(3)
C14 H14 0.9800
C15 C16 1.421(3)
C15 C17 1.520(3)
C16 H16 0.9800
C17 C20 1.525(4)
C17 C18 1.530(3)
C17 C19 1.536(3)
C18 H18A 0.9600
C18 H18B 0.9600
C18 H18C 0.9600
C19 H19A 0.9600
C19 H19B 0.9600
C19 H19C 0.9600
C20 H20A 0.9600
C20 H20B 0.9600
C20 H20C 0.9600
C21 H21A 0.9600
C21 H21B 0.9600
C21 H21C 0.9600
C22 H22A 0.9600
C22 H22B 0.9600
C22 H22C 0.9600

loop_
_geom_torsion_atom_site_label_1
_geom_torsion_atom_site_label_2
_geom_torsion_atom_site_label_3
_geom_torsion_atom_site_label_4
_geom_torsion
C24 Fe1 Fe2 C26 -9.82(13)
C23 Fe1 Fe2 C26 82.44(13)
C1 Fe1 Fe2 C26 -120.17(12)
C5 Fe1 Fe2 C26 -100.58(13)
C2 Fe1 Fe2 C26 -160.49(12)
C3 Fe1 Fe2 C26 176.60(12)
C4 Fe1 Fe2 C26 -148.40(18)
C24 Fe1 Fe2 C25 -103.71(13)
C23 Fe1 Fe2 C25 -11.45(13)
C1 Fe1 Fe2 C25 145.94(12)
C5 Fe1 Fe2 C25 165.54(13)
C2 Fe1 Fe2 C25 105.62(12)
C3 Fe1 Fe2 C25 82.71(12)
C4 Fe1 Fe2 C25 117.71(18)
C24 Fe1 Fe2 C13 146.80(11)
C23 Fe1 Fe2 C13 -120.94(11)
C1 Fe1 Fe2 C13 36.44(9)
C5 Fe1 Fe2 C13 56.04(10)
C2 Fe1 Fe2 C13 -3.88(8)
C3 Fe1 Fe2 C13 -26.79(9)
C4 Fe1 Fe2 C13 8.21(16)
C24 Fe1 Fe2 C12 106.40(11)
C23 Fe1 Fe2 C12 -161.34(11)
C1 Fe1 Fe2 C12 -3.95(8)
C5 Fe1 Fe2 C12 15.64(10)
C2 Fe1 Fe2 C12 -44.28(8)
C3 Fe1 Fe2 C12 -67.19(9)
C4 Fe1 Fe2 C12 -32.18(16)
C24 Fe1 Fe2 C14 165.21(12)
C23 Fe1 Fe2 C14 -102.52(12)
C1 Fe1 Fe2 C14 54.86(10)
C5 Fe1 Fe2 C14 74.46(11)
C2 Fe1 Fe2 C14 14.54(10)
C3 Fe1 Fe2 C14 -8.37(11)
C4 Fe1 Fe2 C14 26.63(17)
C24 Fe1 Fe2 C16 83.83(12)
C23 Fe1 Fe2 C16 176.09(11)
C1 Fe1 Fe2 C16 -26.52(9)
C5 Fe1 Fe2 C16 -6.93(11)
C2 Fe1 Fe2 C16 -66.84(9)
C3 Fe1 Fe2 C16 -89.75(10)
C4 Fe1 Fe2 C16 -54.75(16)
C24 Fe1 Fe2 C15 117.96(17)
C23 Fe1 Fe2 C15 -149.78(17)
C1 Fe1 Fe2 C15 7.61(15)
C5 Fe1 Fe2 C15 27.20(16)
C2 Fe1 Fe2 C15 -32.71(15)
C3 Fe1 Fe2 C15 -55.62(16)
C4 Fe1 Fe2 C15 -20.6(2)
C10 Si1 C1 C5 -14.9(2)
C12 Si1 C1 C5 -133.69(18)
C11 Si1 C1 C5 108.4(2)
C10 Si1 C1 C2 151.54(18)
C12 Si1 C1 C2 32.71(19)
C11 Si1 C1 C2 -85.2(2)
C10 Si1 C1 Fe1 69.13(15)
C12 Si1 C1 Fe1 -49.70(13)
C11 Si1 C1 Fe1 -167.65(14)
C24 Fe1 C1 C5 65.66(16)
C23 Fe1 C1 C5 -110.9(3)
C2 Fe1 C1 C5 -116.97(17)
C3 Fe1 C1 C5 -78.75(13)
C4 Fe1 C1 C5 -36.05(12)
Fe2 Fe1 C1 C5 155.59(12)
C24 Fe1 C1 C2 -177.38(14)
C23 Fe1 C1 C2 6.0(3)
C5 Fe1 C1 C2 116.97(17)
C3 Fe1 C1 C2 38.22(11)
C4 Fe1 C1 C2 80.91(12)
Fe2 Fe1 C1 C2 -87.44(10)
C24 Fe1 C1 Si1 -57.97(15)
C23 Fe1 C1 Si1 125.5(2)
C5 Fe1 C1 Si1 -123.63(18)
C2 Fe1 C1 Si1 119.41(17)
C3 Fe1 C1 Si1 157.62(14)
C4 Fe1 C1 Si1 -159.68(14)
Fe2 Fe1 C1 Si1 31.96(11)
C5 C1 C2 C3 0.2(2)
Si1 C1 C2 C3 -168.64(15)
Fe1 C1 C2 C3 -61.00(14)
C5 C1 C2 Si2 171.84(15)
Si1 C1 C2 Si2 3.0(3)
Fe1 C1 C2 Si2 110.63(15)
C5 C1 C2 Fe1 61.21(14)
Si1 C1 C2 Fe1 -107.63(15)
C22 Si2 C2 C3 14.8(2)
C13 Si2 C2 C3 134.27(19)
C21 Si2 C2 C3 -107.1(2)
C22 Si2 C2 C1 -154.87(18)
C13 Si2 C2 C1 -35.45(19)
C21 Si2 C2 C1 83.2(2)
C22 Si2 C2 Fe1 -71.67(15)
C13 Si2 C2 Fe1 47.75(13)
C21 Si2 C2 Fe1 166.38(13)
C24 Fe1 C2 C3 122.1(2)
C23 Fe1 C2 C3 -60.33(16)
C1 Fe1 C2 C3 117.06(17)
C5 Fe1 C2 C3 78.66(13)
C4 Fe1 C2 C3 35.80(12)
Fe2 Fe1 C2 C3 -149.34(12)
C24 Fe1 C2 C1 5.0(3)
C23 Fe1 C2 C1 -177.39(13)
C5 Fe1 C2 C1 -38.40(11)
C3 Fe1 C2 C1 -117.06(17)
C4 Fe1 C2 C1 -81.26(12)
Fe2 Fe1 C2 C1 93.61(10)
C24 Fe1 C2 Si2 -113.8(2)
C23 Fe1 C2 Si2 63.76(15)
C1 Fe1 C2 Si2 -118.85(16)
C5 Fe1 C2 Si2 -157.25(14)
C3 Fe1 C2 Si2 124.09(18)
C4 Fe1 C2 Si2 159.89(14)
Fe2 Fe1 C2 Si2 -25.25(11)
C1 C2 C3 C4 0.4(2)
Si2 C2 C3 C4 -170.71(16)
Fe1 C2 C3 C4 -59.91(15)
C1 C2 C3 Fe1 60.36(13)
Si2 C2 C3 Fe1 -110.80(17)
C24 Fe1 C3 C4 -9.2(2)
C23 Fe1 C3 C4 -109.52(14)
C1 Fe1 C3 C4 82.34(13)
C5 Fe1 C3 C4 38.58(12)
C2 Fe1 C3 C4 121.34(18)
Fe2 Fe1 C3 C4 159.04(9)
C24 Fe1 C3 C2 -130.5(2)
C23 Fe1 C3 C2 129.13(14)
C1 Fe1 C3 C2 -39.00(12)
C5 Fe1 C3 C2 -82.76(13)
C4 Fe1 C3 C2 -121.34(18)
Fe2 Fe1 C3 C2 37.69(14)
C2 C3 C4 C5 -0.9(2)
Fe1 C3 C4 C5 -60.07(14)
C2 C3 C4 C6 -175.2(2)
Fe1 C3 C4 C6 125.6(2)
C2 C3 C4 Fe1 59.16(15)
C24 Fe1 C4 C3 174.76(14)
C23 Fe1 C4 C3 77.16(15)
C1 Fe1 C4 C3 -80.17(13)
C5 Fe1 C4 C3 -116.66(18)
C2 Fe1 C4 C3 -36.18(12)
Fe2 Fe1 C4 C3 -49.3(2)
C24 Fe1 C4 C5 -68.58(16)
C23 Fe1 C4 C5 -166.19(15)
C1 Fe1 C4 C5 36.49(13)
C2 Fe1 C4 C5 80.47(13)
C3 Fe1 C4 C5 116.66(18)
Fe2 Fe1 C4 C5 67.3(2)
C24 Fe1 C4 C6 51.8(2)
C23 Fe1 C4 C6 -45.8(2)
C1 Fe1 C4 C6 156.9(2)
C5 Fe1 C4 C6 120.4(3)
C2 Fe1 C4 C6 -159.1(2)
C3 Fe1 C4 C6 -123.0(2)
Fe2 Fe1 C4 C6 -172.29(12)
C3 C4 C5 C1 1.0(2)
C6 C4 C5 C1 175.5(2)
Fe1 C4 C5 C1 -59.33(14)
C3 C4 C5 Fe1 60.37(14)
C6 C4 C5 Fe1 -125.2(2)
C2 C1 C5 C4 -0.8(2)
Si1 C1 C5 C4 167.50(15)
Fe1 C1 C5 C4 60.36(15)
C2 C1 C5 Fe1 -61.15(13)
Si1 C1 C5 Fe1 107.14(16)
C24 Fe1 C5 C4 117.73(15)
C23 Fe1 C5 C4 22.4(2)
C1 Fe1 C5 C4 -120.95(18)
C2 Fe1 C5 C4 -81.95(13)
C3 Fe1 C5 C4 -38.44(12)
Fe2 Fe1 C5 C4 -152.56(10)
C24 Fe1 C5 C1 -121.32(15)
C23 Fe1 C5 C1 143.39(19)
C2 Fe1 C5 C1 39.00(12)
C3 Fe1 C5 C1 82.51(14)
C4 Fe1 C5 C1 120.95(18)
Fe2 Fe1 C5 C1 -31.60(15)
C3 C4 C6 C7 -29.7(3)
C5 C4 C6 C7 157.2(2)
Fe1 C4 C6 C7 64.9(3)
C3 C4 C6 C8 90.1(3)
C5 C4 C6 C8 -83.1(3)
Fe1 C4 C6 C8 -175.4(2)
C3 C4 C6 C9 -149.3(2)
C5 C4 C6 C9 37.5(3)
Fe1 C4 C6 C9 -54.8(3)
C10 Si1 C12 C16 18.2(2)
C1 Si1 C12 C16 136.02(18)
C11 Si1 C12 C16 -104.4(2)
C10 Si1 C12 C13 -154.46(18)
C1 Si1 C12 C13 -36.60(19)
C11 Si1 C12 C13 82.9(2)
C10 Si1 C12 Fe2 -70.08(15)
C1 Si1 C12 Fe2 47.79(14)
C11 Si1 C12 Fe2 167.32(13)
C26 Fe2 C12 C16 -59.73(16)
C25 Fe2 C12 C16 123.7(2)
C13 Fe2 C12 C16 117.50(17)
C14 Fe2 C12 C16 78.76(13)
C15 Fe2 C12 C16 35.97(12)
Fe1 Fe2 C12 C16 -149.27(12)
C26 Fe2 C12 C13 -177.23(13)
C25 Fe2 C12 C13 6.2(2)
C14 Fe2 C12 C13 -38.75(12)
C16 Fe2 C12 C13 -117.50(17)
C15 Fe2 C12 C13 -81.53(12)
Fe1 Fe2 C12 C13 93.22(11)
C26 Fe2 C12 Si1 64.27(16)
C25 Fe2 C12 Si1 -112.3(2)
C13 Fe2 C12 Si1 -118.50(17)
C14 Fe2 C12 Si1 -157.24(14)
C16 Fe2 C12 Si1 124.00(19)
C15 Fe2 C12 Si1 159.97(15)
Fe1 Fe2 C12 Si1 -25.27(11)
C16 C12 C13 C14 0.9(2)
Si1 C12 C13 C14 174.85(15)
Fe2 C12 C13 C14 61.67(14)
C16 C12 C13 Si2 -169.52(14)
Si1 C12 C13 Si2 4.5(3)
Fe2 C12 C13 Si2 -108.72(15)
C16 C12 C13 Fe2 -60.81(13)
Si1 C12 C13 Fe2 113.17(15)
C22 Si2 C13 C14 -18.3(2)
C2 Si2 C13 C14 -136.63(19)
C21 Si2 C13 C14 105.4(2)
C22 Si2 C13 C12 149.88(18)
C2 Si2 C13 C12 31.55(19)
C21 Si2 C13 C12 -86.5(2)
C22 Si2 C13 Fe2 66.94(15)
C2 Si2 C13 Fe2 -51.40(13)
C21 Si2 C13 Fe2 -169.39(14)
C26 Fe2 C13 C14 -110.2(3)
C25 Fe2 C13 C14 66.89(15)
C12 Fe2 C13 C14 -116.42(17)
C16 Fe2 C13 C14 -78.46(13)
C15 Fe2 C13 C14 -35.81(12)
Fe1 Fe2 C13 C14 156.87(12)
C26 Fe2 C13 C12 6.3(3)
C25 Fe2 C13 C12 -176.68(13)
C14 Fe2 C13 C12 116.42(17)
C16 Fe2 C13 C12 37.96(11)
C15 Fe2 C13 C12 80.61(12)
Fe1 Fe2 C13 C12 -86.71(10)
C26 Fe2 C13 Si2 125.5(2)
C25 Fe2 C13 Si2 -57.46(14)
C12 Fe2 C13 Si2 119.22(17)
C14 Fe2 C13 Si2 -124.35(18)
C16 Fe2 C13 Si2 157.18(14)
C15 Fe2 C13 Si2 -160.16(14)
Fe1 Fe2 C13 Si2 32.51(11)
C12 C13 C14 C15 -1.2(2)
Si2 C13 C14 C15 168.66(16)
Fe2 C13 C14 C15 60.30(15)
C12 C13 C14 Fe2 -61.46(13)
Si2 C13 C14 Fe2 108.36(17)
C26 Fe2 C14 C15 21.1(2)
C25 Fe2 C14 C15 118.89(15)
C13 Fe2 C14 C15 -121.24(18)
C12 Fe2 C14 C15 -81.91(13)
C16 Fe2 C14 C15 -38.37(12)
Fe1 Fe2 C14 C15 -150.78(10)
C26 Fe2 C14 C13 142.3(2)
C25 Fe2 C14 C13 -119.87(14)
C12 Fe2 C14 C13 39.33(12)
C16 Fe2 C14 C13 82.87(13)
C15 Fe2 C14 C13 121.24(18)
Fe1 Fe2 C14 C13 -29.53(15)
C13 C14 C15 C16 1.0(2)
Fe2 C14 C15 C16 59.91(14)
C13 C14 C15 C17 174.10(19)
Fe2 C14 C15 C17 -127.0(2)
C13 C14 C15 Fe2 -58.94(15)
C26 Fe2 C15 C14 -166.89(16)
C25 Fe2 C15 C14 -67.51(16)
C13 Fe2 C15 C14 36.42(13)
C12 Fe2 C15 C14 80.50(14)
C16 Fe2 C15 C14 116.86(18)
Fe1 Fe2 C15 C14 67.93(19)
C26 Fe2 C15 C16 76.25(16)
C25 Fe2 C15 C16 175.63(14)
C13 Fe2 C15 C16 -80.44(13)
C12 Fe2 C15 C16 -36.36(12)
C14 Fe2 C15 C16 -116.86(18)
Fe1 Fe2 C15 C16 -48.9(2)
C26 Fe2 C15 C17 -44.8(2)
C25 Fe2 C15 C17 54.6(2)
C13 Fe2 C15 C17 158.5(2)
C12 Fe2 C15 C17 -157.4(2)
C14 Fe2 C15 C17 122.1(3)
C16 Fe2 C15 C17 -121.0(3)
Fe1 Fe2 C15 C17 -169.96(13)
C14 C15 C16 C12 -0.4(2)
C17 C15 C16 C12 -173.62(19)
Fe2 C15 C16 C12 59.36(14)
C14 C15 C16 Fe2 -59.76(14)
C17 C15 C16 Fe2 127.0(2)
C13 C12 C16 C15 -0.3(2)
Si1 C12 C16 C15 -173.93(15)
Fe2 C12 C16 C15 -60.36(15)
C13 C12 C16 Fe2 60.07(13)
Si1 C12 C16 Fe2 -113.56(16)
C26 Fe2 C16 C15 -109.85(15)
C25 Fe2 C16 C15 -7.7(3)
C13 Fe2 C16 C15 82.23(13)
C12 Fe2 C16 C15 121.04(18)
C14 Fe2 C16 C15 38.41(12)
Fe1 Fe2 C16 C15 158.08(10)
C26 Fe2 C16 C12 129.11(15)
C25 Fe2 C16 C12 -128.8(2)
C13 Fe2 C16 C12 -38.81(12)
C14 Fe2 C16 C12 -82.64(14)
C15 Fe2 C16 C12 -121.04(18)
Fe1 Fe2 C16 C12 37.04(14)
C14 C15 C17 C20 149.5(2)
C16 C15 C17 C20 -38.7(3)
Fe2 C15 C17 C20 55.1(3)
C14 C15 C17 C18 27.2(3)
C16 C15 C17 C18 -161.1(2)
Fe2 C15 C17 C18 -67.2(3)
C14 C15 C17 C19 -91.5(3)
C16 C15 C17 C19 80.3(3)
Fe2 C15 C17 C19 174.12(18)
C24 Fe1 C23 O1 -87(4)
C1 Fe1 C23 O1 90(4)
C5 Fe1 C23 O1 8(4)
C2 Fe1 C23 O1 94(4)
C3 Fe1 C23 O1 60(4)
C4 Fe1 C23 O1 22(4)
Fe2 Fe1 C23 O1 -176(4)
C23 Fe1 C24 O2 99(3)
C1 Fe1 C24 O2 -80(3)
C5 Fe1 C24 O2 -44(3)
C2 Fe1 C24 O2 -83(3)
C3 Fe1 C24 O2 -2(3)
C4 Fe1 C24 O2 -8(3)
Fe2 Fe1 C24 O2 -172(3)
C26 Fe2 C25 O3 107(4)
C13 Fe2 C25 O3 -72(4)
C12 Fe2 C25 O3 -76(4)
C14 Fe2 C25 O3 -36(4)
C16 Fe2 C25 O3 5(4)
C15 Fe2 C25 O3 0(4)
Fe1 Fe2 C25 O3 -163(4)
C25 Fe2 C26 O4 -94(4)
C13 Fe2 C26 O4 83(4)
C12 Fe2 C26 O4 88(4)
C14 Fe2 C26 O4 3(4)
C16 Fe2 C26 O4 54(4)
C15 Fe2 C26 O4 17(4)
Fe1 Fe2 C26 O4 177(4)
